data_7116969
loop_
_publ_author_name
'Ruth Dorel'
'Carlos Manzano'
'Maricarmen Grisoli'
'We-Hyo Soe'
'Christian Joachim'
'Antonio M. Echavarren'

_publ_section_title
;
 Tetrabenzocircumpyrene: a nanographene fragment with an embedded
 peripentacene core
;
_journal_name_full Chem.Commun.
_journal_page_first 6932
_journal_paper_doi 10.1039/C5cc00693G
_journal_volume 51
_journal_year 2015
_chemical_formula_sum 'C78 H81.4'
_chemical_formula_weight 1018.83
_chemical_name_systematic
; 
 ? 
;
_space_group_IT_number 2
_symmetry_cell_setting triclinic
_symmetry_space_group_name_Hall '-P 1'
_symmetry_space_group_name_H-M 'P -1'
_atom_sites_solution_hydrogens geom
_atom_sites_solution_primary direct
_atom_sites_solution_secondary difmap
_audit_creation_method SHELXL-97
_audit_update_record
;
2014-11-24 deposited with the CCDC.
2015-03-20 downloaded from the CCDC.
;
_cell_angle_alpha 72.252(2)
_cell_angle_beta 84.027(2)
_cell_angle_gamma 87.900(2)
_cell_formula_units_Z 2
_cell_length_a 7.6054(2)
_cell_length_b 18.7609(6)
_cell_length_c 21.2252(8)
_cell_measurement_reflns_used 7092
_cell_measurement_temperature 100(2)
_cell_measurement_theta_max 29.86
_cell_measurement_theta_min 2.55
_cell_volume 2868.66(16)
_computing_cell_refinement 'Bruker APEX2 v2011.4-0'
_computing_data_collection 'Bruker APEX2 v2011.4-0'
_computing_data_reduction 'Bruker SAINT V7.60A'
_computing_molecular_graphics 'Bruker SHELXTL'
_computing_publication_material 'Bruker SHELXTL'
_computing_structure_refinement 'SHELXS-97 (Sheldrick, 2008)'
_computing_structure_solution Sir2011
_diffrn_ambient_temperature 100(2)
_diffrn_detector_area_resol_mean 512
_diffrn_detector_type '4K CCD area detector APEX II'
_diffrn_measured_fraction_theta_full 0.964
_diffrn_measured_fraction_theta_max 0.921
_diffrn_measurement_device_type 'Kappa 4-axis goniometer bruker-nonius'
_diffrn_measurement_method
;
 Fullsphere data collection, phi and omega scans
;
_diffrn_measurement_specimen_support 'magnetic support with MicroMount'
_diffrn_radiation_monochromator 'Multilayer Montel 200 mirrors'
_diffrn_radiation_type MoK\a
_diffrn_radiation_wavelength 0.71073
_diffrn_reflns_av_R_equivalents 0.0232
_diffrn_reflns_av_sigmaI/netI 0.0537
_diffrn_reflns_limit_h_max 10
_diffrn_reflns_limit_h_min -10
_diffrn_reflns_limit_k_max 26
_diffrn_reflns_limit_k_min -26
_diffrn_reflns_limit_l_max 29
_diffrn_reflns_limit_l_min -29
_diffrn_reflns_number 25427
_diffrn_reflns_theta_full 25.24
_diffrn_reflns_theta_max 29.91
_diffrn_reflns_theta_min 1.14
_diffrn_source 'Rotating anode X-ray tube'
_diffrn_source_current 70
_diffrn_source_power 50
_diffrn_source_size '3 mm x 0.3 mm fine focus'
_diffrn_source_type 'Bruker-Nonius FR 591'
_exptl_absorpt_coefficient_mu 0.066
_exptl_absorpt_correction_T_max 0.9999
_exptl_absorpt_correction_T_min 0.9960
_exptl_absorpt_correction_type empirical
_exptl_absorpt_process_details
; 
 SADABS Version 2008/1 Bruker-Nonius
 Blessing, Acta Cryst. (1995) A51 33-38
;
_exptl_crystal_colour yellow
_exptl_crystal_density_diffrn 1.180
_exptl_crystal_density_method 'not measured'
_exptl_crystal_description plate
_exptl_crystal_F_000 1099
_exptl_crystal_size_max 0.06
_exptl_crystal_size_mid 0.01
_exptl_crystal_size_min 0.001
_refine_diff_density_max 0.355
_refine_diff_density_min -0.295
_refine_diff_density_rms 0.043
_refine_ls_extinction_method none
_refine_ls_goodness_of_fit_ref 1.013
_refine_ls_hydrogen_treatment noref
_refine_ls_matrix_type full
_refine_ls_number_parameters 1103
_refine_ls_number_reflns 15305
_refine_ls_number_restraints 852
_refine_ls_restrained_S_all 1.003
_refine_ls_R_factor_all 0.1053
_refine_ls_R_factor_gt 0.0603
_refine_ls_shift/su_max 0.000
_refine_ls_shift/su_mean 0.000
_refine_ls_structure_factor_coef Fsqd
_refine_ls_weighting_details 'calc w=1/[\s^2^(Fo^2^)+(0.0751P)^2^+0.6576P] where P=(Fo^2^+2Fc^2^)/3'
_refine_ls_weighting_scheme calc
_refine_ls_wR_factor_gt 0.1406
_refine_ls_wR_factor_ref 0.1644
_reflns_number_gt 9787
_reflns_number_total 15305
_reflns_threshold_expression >2sigma(I)
_cod_data_source_file c5cc00693g2.cif
_cod_data_source_block rd393_0m
_cod_original_cell_volume 2868.67(16)
_cod_original_sg_symbol_H-M P-1
_cod_original_formula_sum 'C78 H81.40'
_cod_database_code 7116969

loop_
_symmetry_equiv_pos_as_xyz
'x, y, z'
'-x, -y, -z'

loop_
_atom_site_label
_atom_site_type_symbol
_atom_site_fract_x
_atom_site_fract_y
_atom_site_fract_z
_atom_site_U_iso_or_equiv
_atom_site_adp_type
_atom_site_occupancy
_atom_site_symmetry_multiplicity
_atom_site_calc_flag
_atom_site_refinement_flags
_atom_site_disorder_assembly
_atom_site_disorder_group
C1 C 0.01756(19) 0.23339(8) 0.07289(8) 0.0229(3) Uani 1 1 d D . .
C2 C -0.13310(19) 0.19120(8) 0.07324(8) 0.0236(3) Uani 1 1 d . C .
C3 C -0.20457(19) 0.12978(8) 0.13202(8) 0.0262(3) Uani 1 1 d . . .
C4 C -0.1632(2) 0.11902(9) 0.19719(9) 0.0339(4) Uani 1 1 d . C .
H4 H -0.0985 0.1567 0.2060 0.041 Uiso 1 1 calc R . .
C5 C -0.2128(2) 0.05599(10) 0.24892(10) 0.0385(4) Uani 1 1 d . . .
H5 H -0.1838 0.0510 0.2925 0.046 Uiso 1 1 calc R C .
C6 C -0.3056(2) -0.00027(9) 0.23675(10) 0.0390(4) Uani 1 1 d . C .
H6 H -0.3309 -0.0460 0.2710 0.047 Uiso 1 1 calc R . .
C7 C -0.3599(2) 0.01088(9) 0.17522(10) 0.0358(4) Uani 1 1 d . . .
H7 H -0.4279 -0.0267 0.1678 0.043 Uiso 1 1 calc R C .
C8 C -0.31825(19) 0.07623(8) 0.12246(9) 0.0287(3) Uani 1 1 d . C .
C9 C -0.40973(19) 0.09438(9) 0.06219(9) 0.0287(3) Uani 1 1 d . . .
C10 C -0.5504(2) 0.05049(10) 0.05619(10) 0.0358(4) Uani 1 1 d . C .
H10 H -0.5698 0.0022 0.0873 0.043 Uiso 1 1 calc R . .
C11 C -0.6597(2) 0.07619(10) 0.00638(10) 0.0384(4) Uani 1 1 d . . .
H11 H -0.7509 0.0451 0.0022 0.046 Uiso 1 1 calc R C .
C12 C -0.6369(2) 0.14729(10) -0.03763(10) 0.0346(4) Uani 1 1 d . C .
H12 H -0.7180 0.1667 -0.0699 0.042 Uiso 1 1 calc R . .
C13 C -0.49627(19) 0.19002(9) -0.03467(9) 0.0301(4) Uani 1 1 d . . .
H13 H -0.4818 0.2390 -0.0650 0.036 Uiso 1 1 calc R C .
C14 C -0.37345(19) 0.16240(8) 0.01252(9) 0.0265(3) Uani 1 1 d . C .
C15 C -0.21084(19) 0.20319(8) 0.01217(8) 0.0246(3) Uani 1 1 d . . .
C16 C -0.12709(19) 0.24977(8) -0.04766(8) 0.0240(3) Uani 1 1 d D C .
C17 C 0.02152(19) 0.29201(8) -0.04696(8) 0.0238(3) Uani 1 1 d . . .
C18 C 0.1045(2) 0.34170(9) -0.10974(8) 0.0274(3) Uani 1 1 d . C .
H18A H 0.1378 0.3109 -0.1396 0.033 Uiso 0.70 1 d PR A 2
H18B H 0.0134 0.3778 -0.1304 0.033 Uiso 0.70 1 d PR A 2
H18 H 0.0588 0.3458 -0.1505 0.033 Uiso 0.30 1 d PR A 1
C19 C 0.25961(19) 0.38439(8) -0.10840(8) 0.0244(3) Uani 1 1 d . . .
C20 C 0.33620(19) 0.43563(8) -0.17062(8) 0.0257(3) Uani 1 1 d . C .
C21 C 0.2655(2) 0.44341(9) -0.23132(9) 0.0328(4) Uani 1 1 d . . .
H21 H 0.1648 0.4149 -0.2315 0.039 Uiso 1 1 calc R C .
C22 C 0.3391(2) 0.49135(10) -0.29023(9) 0.0393(4) Uani 1 1 d . C .
H22 H 0.2905 0.4953 -0.3306 0.047 Uiso 1 1 calc R . .
C23 C 0.4847(3) 0.53394(11) -0.29054(9) 0.0429(4) Uani 1 1 d . . .
H23 H 0.5346 0.5676 -0.3311 0.051 Uiso 1 1 calc R C .
C24 C 0.5568(2) 0.52770(10) -0.23263(9) 0.0370(4) Uani 1 1 d . C .
H24 H 0.6564 0.5573 -0.2337 0.044 Uiso 1 1 calc R . .
C25 C 0.4864(2) 0.47827(8) -0.17132(8) 0.0277(3) Uani 1 1 d . . .
C26 C 0.56691(19) 0.46842(8) -0.10999(8) 0.0255(3) Uani 1 1 d . C .
C27 C 0.7230(2) 0.50635(9) -0.10889(9) 0.0316(4) Uani 1 1 d . . .
H27 H 0.7741 0.5408 -0.1488 0.038 Uiso 1 1 calc R C .
C28 C 0.8022(2) 0.49456(9) -0.05157(9) 0.0330(4) Uani 1 1 d . C .
H28 H 0.9079 0.5203 -0.0521 0.040 Uiso 1 1 calc R . .
C29 C 0.7282(2) 0.44491(9) 0.00764(9) 0.0314(4) Uani 1 1 d . . .
H29 H 0.7825 0.4373 0.0475 0.038 Uiso 1 1 calc R C .
C30 C 0.5763(2) 0.40680(8) 0.00831(8) 0.0271(3) Uani 1 1 d . C .
H30 H 0.5276 0.3726 0.0488 0.033 Uiso 1 1 calc R . .
C31 C 0.49179(19) 0.41756(8) -0.04986(8) 0.0235(3) Uani 1 1 d . . .
C32 C 0.33171(19) 0.37697(8) -0.04960(8) 0.0223(3) Uani 1 1 d . C .
C33 C 0.25117(19) 0.32731(8) 0.01344(8) 0.0252(3) Uani 1 1 d . . .
H33A H 0.2216 0.3579 0.0438 0.030 Uiso 0.70 1 d PR B 1
H33B H 0.3424 0.2906 0.0331 0.030 Uiso 0.70 1 d PR B 1
H33 H 0.3006 0.3223 0.0537 0.030 Uiso 0.30 1 d PR B 2
C34 C 0.09115(18) 0.28494(8) 0.01321(8) 0.0223(3) Uani 1 1 d . C .
C35 C 0.1125(8) 0.2234(4) 0.1330(3) 0.0202(7) Uani 0.70 1 d PDU C 1
C36 C 0.0750(6) 0.2708(3) 0.1740(2) 0.0219(6) Uani 0.70 1 d PDU C 1
C37 C -0.0574(4) 0.3268(2) 0.16042(19) 0.0244(6) Uani 0.70 1 d PDU C 1
H37 H -0.1222 0.3331 0.1232 0.029 Uiso 0.70 1 calc PR C 1
C38 C -0.0942(3) 0.37243(16) 0.20037(16) 0.0275(6) Uani 0.70 1 d PDU C 1
H38 H -0.1824 0.4103 0.1902 0.033 Uiso 0.70 1 calc PR C 1
C39 C -0.0008(4) 0.36252(16) 0.25588(14) 0.0277(6) Uani 0.70 1 d PDU C 1
H39 H -0.0258 0.3941 0.2833 0.033 Uiso 0.70 1 calc PR C 1
C40 C 0.1259(4) 0.30803(16) 0.27124(14) 0.0254(5) Uani 0.70 1 d PDU C 1
H40 H 0.1863 0.3019 0.3096 0.030 Uiso 0.70 1 calc PR C 1
C41 C 0.1693(4) 0.26030(15) 0.23114(14) 0.0220(5) Uani 0.70 1 d PDU C 1
C42 C 0.3000(3) 0.20242(14) 0.24632(12) 0.0226(4) Uani 0.70 1 d PDU C 1
C43 C 0.3329(3) 0.15900(14) 0.20490(12) 0.0240(5) Uani 0.70 1 d PDU C 1
H43 H 0.4208 0.1209 0.2144 0.029 Uiso 0.70 1 calc PR C 1
C44 C 0.2402(4) 0.16903(14) 0.14858(14) 0.0227(6) Uani 0.70 1 d PDU C 1
H44 H 0.2665 0.1377 0.1211 0.027 Uiso 0.70 1 calc PR C 1
C45 C 0.4052(3) 0.19174(13) 0.30522(12) 0.0262(4) Uani 0.70 1 d PU C 1
H45A H 0.4625 0.1418 0.3157 0.031 Uiso 0.70 1 calc PR C 1
H45B H 0.3236 0.1932 0.3443 0.031 Uiso 0.70 1 calc PR C 1
C46 C 0.5475(3) 0.25180(13) 0.29249(12) 0.0266(4) Uani 0.70 1 d PU C 1
H46A H 0.6385 0.2454 0.2577 0.032 Uiso 0.70 1 calc PR C 1
H46B H 0.4926 0.3017 0.2752 0.032 Uiso 0.70 1 calc PR C 1
C47 C 0.6371(3) 0.24942(15) 0.35392(13) 0.0281(5) Uani 0.70 1 d PU C 1
H47A H 0.5448 0.2472 0.3910 0.034 Uiso 0.70 1 calc PR C 1
H47B H 0.7032 0.2966 0.3448 0.034 Uiso 0.70 1 calc PR C 1
C48 C 0.7644(4) 0.18355(16) 0.37612(16) 0.0279(6) Uani 0.70 1 d PU C 1
H48A H 0.6959 0.1365 0.3935 0.034 Uiso 0.70 1 calc PR C 1
H48B H 0.8444 0.1801 0.3372 0.034 Uiso 0.70 1 calc PR C 1
C49 C 0.8745(5) 0.1916(2) 0.4297(2) 0.0286(7) Uani 0.70 1 d PU C 1
H49A H 0.9353 0.2405 0.4131 0.034 Uiso 0.70 1 calc PR C 1
H49B H 0.7937 0.1920 0.4693 0.034 Uiso 0.70 1 calc PR C 1
C50 C 1.0124(4) 0.1302(3) 0.4508(2) 0.0292(7) Uani 0.70 1 d PU C 1
H50A H 1.0805 0.1235 0.4106 0.035 Uiso 0.70 1 calc PR C 1
H50B H 0.9517 0.0825 0.4752 0.035 Uiso 0.70 1 calc PR C 1
C51 C 1.1396(6) 0.1481(4) 0.4949(3) 0.0305(7) Uani 0.70 1 d PU C 1
H51A H 1.1938 0.1974 0.4712 0.037 Uiso 0.70 1 calc PR C 1
H51B H 1.0707 0.1526 0.5357 0.037 Uiso 0.70 1 calc PR C 1
C52 C 1.2864(6) 0.0914(3) 0.5150(3) 0.0306(7) Uani 0.70 1 d PU C 1
H52A H 1.3546 0.0858 0.4745 0.037 Uiso 0.70 1 calc PR C 1
H52B H 1.2334 0.0423 0.5403 0.037 Uiso 0.70 1 calc PR C 1
C53 C 1.4116(8) 0.1134(4) 0.5573(4) 0.0325(8) Uani 0.70 1 d PU C 1
H53A H 1.4644 0.1624 0.5315 0.039 Uiso 0.70 1 calc PR C 1
H53B H 1.3417 0.1202 0.5971 0.039 Uiso 0.70 1 calc PR C 1
C54 C 1.5602(8) 0.0582(4) 0.5800(4) 0.0326(8) Uani 0.70 1 d PU C 1
H54A H 1.6289 0.0501 0.5405 0.039 Uiso 0.70 1 calc PR C 1
H54B H 1.5084 0.0096 0.6074 0.039 Uiso 0.70 1 calc PR C 1
C55 C 1.6848(9) 0.0842(4) 0.6200(4) 0.0355(10) Uani 0.70 1 d PU C 1
H55A H 1.6146 0.0951 0.6580 0.043 Uiso 0.70 1 calc PR C 1
H55B H 1.7409 0.1315 0.5917 0.043 Uiso 0.70 1 calc PR C 1
C56 C 1.8297(11) 0.0280(5) 0.6466(5) 0.0455(13) Uani 0.70 1 d PU C 1
H56A H 1.7760 -0.0177 0.6775 0.068 Uiso 0.70 1 calc PR C 1
H56B H 1.9074 0.0497 0.6699 0.068 Uiso 0.70 1 calc PR C 1
H56C H 1.8987 0.0160 0.6095 0.068 Uiso 0.70 1 calc PR C 1
C35' C 0.112(2) 0.2328(10) 0.1322(8) 0.0293(19) Uani 0.30 1 d PDU C 2
C36' C 0.0499(15) 0.2809(7) 0.1706(6) 0.0275(15) Uani 0.30 1 d PDU C 2
C37' C -0.1063(11) 0.3235(5) 0.1571(4) 0.0336(16) Uani 0.30 1 d PDU C 2
H37' H -0.1712 0.3201 0.1222 0.040 Uiso 0.30 1 calc PR C 2
C38' C -0.1653(10) 0.3701(4) 0.1942(4) 0.0406(15) Uani 0.30 1 d PDU C 2
H38' H -0.2675 0.4003 0.1834 0.049 Uiso 0.30 1 calc PR C 2
C39' C -0.0756(10) 0.3731(4) 0.2473(4) 0.0396(14) Uani 0.30 1 d PDU C 2
H39' H -0.1189 0.4045 0.2731 0.048 Uiso 0.30 1 calc PR C 2
C40' C 0.0733(9) 0.3316(4) 0.2626(3) 0.0333(14) Uani 0.30 1 d PDU C 2
H40' H 0.1330 0.3349 0.2988 0.040 Uiso 0.30 1 calc PR C 2
C41' C 0.1411(9) 0.2834(4) 0.2255(4) 0.0317(13) Uani 0.30 1 d PDU C 2
C42' C 0.2974(7) 0.2393(4) 0.2401(3) 0.0300(10) Uani 0.30 1 d PDU C 2
C43' C 0.3522(7) 0.1943(4) 0.2018(3) 0.0303(11) Uani 0.30 1 d PDU C 2
H43' H 0.4537 0.1635 0.2122 0.036 Uiso 0.30 1 calc PR C 2
C44' C 0.2633(9) 0.1919(4) 0.1473(3) 0.0292(15) Uani 0.30 1 d PDU C 2
H44' H 0.3089 0.1616 0.1207 0.035 Uiso 0.30 1 calc PR C 2
C45' C 0.3958(7) 0.2458(4) 0.2966(3) 0.0385(11) Uani 0.30 1 d PDU C 2
H45C H 0.4325 0.2985 0.2865 0.046 Uiso 0.30 1 calc PR C 2
H45D H 0.3128 0.2339 0.3375 0.046 Uiso 0.30 1 calc PR C 2
C46' C 0.5560(7) 0.1968(4) 0.3107(3) 0.0409(11) Uani 0.30 1 d PDU C 2
H46C H 0.6380 0.2065 0.2696 0.049 Uiso 0.30 1 calc PR C 2
H46D H 0.5200 0.1437 0.3242 0.049 Uiso 0.30 1 calc PR C 2
C47' C 0.6526(8) 0.2109(4) 0.3661(3) 0.0391(13) Uani 0.30 1 d PDU C 2
H47C H 0.6934 0.2635 0.3517 0.047 Uiso 0.30 1 calc PR C 2
H47D H 0.5691 0.2035 0.4065 0.047 Uiso 0.30 1 calc PR C 2
C48' C 0.8095(10) 0.1591(5) 0.3823(5) 0.0432(16) Uani 0.30 1 d PDU C 2
H48C H 0.8873 0.1634 0.3409 0.052 Uiso 0.30 1 calc PR C 2
H48D H 0.7670 0.1068 0.4001 0.052 Uiso 0.30 1 calc PR C 2
C49' C 0.9164(13) 0.1760(6) 0.4327(6) 0.0407(18) Uani 0.30 1 d PDU C 2
H49C H 0.9636 0.2274 0.4139 0.049 Uiso 0.30 1 calc PR C 2
H49D H 0.8368 0.1744 0.4731 0.049 Uiso 0.30 1 calc PR C 2
C50' C 1.0675(12) 0.1225(7) 0.4522(6) 0.0423(19) Uani 0.30 1 d PDU C 2
H50C H 1.1426 0.1217 0.4114 0.051 Uiso 0.30 1 calc PR C 2
H50D H 1.0193 0.0716 0.4735 0.051 Uiso 0.30 1 calc PR C 2
C51' C 1.1818(16) 0.1413(9) 0.4989(8) 0.040(2) Uani 0.30 1 d PDU C 2
H51C H 1.2319 0.1918 0.4773 0.048 Uiso 0.30 1 calc PR C 2
H51D H 1.1067 0.1428 0.5395 0.048 Uiso 0.30 1 calc PR C 2
C52' C 1.3308(16) 0.0866(9) 0.5187(8) 0.042(2) Uani 0.30 1 d PDU C 2
H52C H 1.4040 0.0841 0.4781 0.051 Uiso 0.30 1 calc PR C 2
H52D H 1.2805 0.0363 0.5414 0.051 Uiso 0.30 1 calc PR C 2
C53' C 1.4475(19) 0.1065(10) 0.5639(9) 0.041(2) Uani 0.30 1 d PDU C 2
H53C H 1.3742 0.1085 0.6047 0.049 Uiso 0.30 1 calc PR C 2
H53D H 1.4964 0.1571 0.5414 0.049 Uiso 0.30 1 calc PR C 2
C54' C 1.5985(19) 0.0526(11) 0.5835(10) 0.043(2) Uani 0.30 1 d PDU C 2
H54C H 1.5501 0.0022 0.6074 0.052 Uiso 0.30 1 calc PR C 2
H54D H 1.6703 0.0493 0.5428 0.052 Uiso 0.30 1 calc PR C 2
C55' C 1.716(2) 0.0753(11) 0.6269(11) 0.043(2) Uani 0.30 1 d PDU C 2
H55C H 1.6433 0.0789 0.6674 0.052 Uiso 0.30 1 calc PR C 2
H55D H 1.7640 0.1256 0.6028 0.052 Uiso 0.30 1 calc PR C 2
C56' C 1.867(2) 0.0218(13) 0.6473(13) 0.056(3) Uani 0.30 1 d PDU C 2
H56D H 1.8203 -0.0279 0.6723 0.083 Uiso 0.30 1 calc PR C 2
H56E H 1.9380 0.0399 0.6752 0.083 Uiso 0.30 1 calc PR C 2
H56F H 1.9410 0.0187 0.6075 0.083 Uiso 0.30 1 calc PR C 2
C57 C -0.1856(9) 0.25234(19) -0.11382(19) 0.0194(6) Uani 0.70 1 d PDU C 1
C58 C -0.1741(7) 0.18744(19) -0.1361(2) 0.0215(6) Uani 0.70 1 d PDU C 1
C59 C -0.0772(7) 0.1232(2) -0.1039(2) 0.0243(6) Uani 0.70 1 d PDU C 1
H59 H -0.0202 0.1227 -0.0660 0.029 Uiso 0.70 1 calc PR C 1
C60 C -0.0635(5) 0.06169(19) -0.12611(19) 0.0269(6) Uani 0.70 1 d PDU C 1
H60 H 0.0051 0.0197 -0.1044 0.032 Uiso 0.70 1 calc PR C 1
C61 C -0.1508(4) 0.06069(17) -0.18083(17) 0.0286(6) Uani 0.70 1 d PDU C 1
H61 H -0.1419 0.0178 -0.1960 0.034 Uiso 0.70 1 calc PR C 1
C62 C -0.2487(5) 0.12109(18) -0.21254(17) 0.0270(6) Uani 0.70 1 d PDU C 1
H62 H -0.3094 0.1190 -0.2488 0.032 Uiso 0.70 1 calc PR C 1
C63 C -0.2618(5) 0.18745(16) -0.19233(17) 0.0227(5) Uani 0.70 1 d PDU C 1
C64 C -0.3566(4) 0.25263(16) -0.22665(15) 0.0237(5) Uani 0.70 1 d PDU C 1
C65 C -0.3429(5) 0.31669(16) -0.20907(16) 0.0252(6) Uani 0.70 1 d PDU C 1
H65 H -0.3916 0.3621 -0.2352 0.030 Uiso 0.70 1 calc PR C 1
C66 C -0.2584(7) 0.31643(18) -0.15311(19) 0.0232(7) Uani 0.70 1 d PDU C 1
H66 H -0.2515 0.3617 -0.1423 0.028 Uiso 0.70 1 calc PR C 1
C67 C -0.4818(3) 0.25039(15) -0.27718(12) 0.0248(5) Uani 0.70 1 d PU C 1
H67A H -0.4269 0.2213 -0.3060 0.030 Uiso 0.70 1 calc PR C 1
H67B H -0.5035 0.3019 -0.3056 0.030 Uiso 0.70 1 calc PR C 1
C68 C -0.6602(3) 0.21398(12) -0.24195(11) 0.0218(4) Uani 0.70 1 d PU C 1
H68A H -0.6365 0.1629 -0.2129 0.026 Uiso 0.70 1 calc PR C 1
H68B H -0.7135 0.2434 -0.2132 0.026 Uiso 0.70 1 calc PR C 1
C69 C -0.7933(3) 0.20899(14) -0.28943(13) 0.0258(5) Uani 0.70 1 d PU C 1
H69A H -0.8844 0.1719 -0.2644 0.031 Uiso 0.70 1 calc PR C 1
H69B H -0.7313 0.1898 -0.3244 0.031 Uiso 0.70 1 calc PR C 1
C70 C -0.8860(4) 0.28220(16) -0.32316(17) 0.0264(5) Uani 0.70 1 d PU C 1
H70A H -0.7963 0.3200 -0.3481 0.032 Uiso 0.70 1 calc PR C 1
H70B H -0.9523 0.3012 -0.2888 0.032 Uiso 0.70 1 calc PR C 1
C71 C -1.0141(5) 0.27165(19) -0.3710(2) 0.0259(5) Uani 0.70 1 d PU C 1
H71A H -0.9437 0.2592 -0.4082 0.031 Uiso 0.70 1 calc PR C 1
H71B H -1.0900 0.2280 -0.3472 0.031 Uiso 0.70 1 calc PR C 1
C72 C -1.1333(4) 0.33792(18) -0.40012(19) 0.0264(5) Uani 0.70 1 d PU C 1
H72A H -1.0592 0.3810 -0.4269 0.032 Uiso 0.70 1 calc PR C 1
H72B H -1.2008 0.3524 -0.3634 0.032 Uiso 0.70 1 calc PR C 1
C73 C -1.2628(4) 0.32029(18) -0.44388(19) 0.0250(5) Uani 0.70 1 d PU C 1
H73A H -1.1942 0.3128 -0.4837 0.030 Uiso 0.70 1 calc PR C 1
H73B H -1.3221 0.2724 -0.4189 0.030 Uiso 0.70 1 calc PR C 1
C74 C -1.4048(4) 0.37959(17) -0.46698(19) 0.0266(5) Uani 0.70 1 d PU C 1
H74A H -1.4651 0.3919 -0.4279 0.032 Uiso 0.70 1 calc PR C 1
H74B H -1.3477 0.4257 -0.4972 0.032 Uiso 0.70 1 calc PR C 1
C75 C -1.5420(5) 0.35396(18) -0.5029(2) 0.0268(5) Uani 0.70 1 d PU C 1
H75A H -1.4803 0.3405 -0.5411 0.032 Uiso 0.70 1 calc PR C 1
H75B H -1.5992 0.3081 -0.4722 0.032 Uiso 0.70 1 calc PR C 1
C76 C -1.6852(5) 0.41131(18) -0.5281(2) 0.0278(6) Uani 0.70 1 d PU C 1
H76A H -1.6294 0.4561 -0.5610 0.033 Uiso 0.70 1 calc PR C 1
H76B H -1.7432 0.4270 -0.4904 0.033 Uiso 0.70 1 calc PR C 1
C77 C -1.8257(5) 0.38204(19) -0.5602(2) 0.0286(6) Uani 0.70 1 d PU C 1
H77A H -1.7671 0.3646 -0.5967 0.034 Uiso 0.70 1 calc PR C 1
H77B H -1.8845 0.3384 -0.5267 0.034 Uiso 0.70 1 calc PR C 1
C78 C -1.9657(7) 0.4402(3) -0.5878(3) 0.0414(10) Uani 0.70 1 d PU C 1
H78A H -2.0196 0.4601 -0.5525 0.062 Uiso 0.70 1 calc PR C 1
H78B H -2.0570 0.4169 -0.6042 0.062 Uiso 0.70 1 calc PR C 1
H78C H -1.9105 0.4811 -0.6244 0.062 Uiso 0.70 1 calc PR C 1
C57' C -0.185(3) 0.2488(7) -0.1114(7) 0.048(2) Uani 0.30 1 d PDU C 2
C58' C -0.159(2) 0.1812(6) -0.1287(7) 0.0458(19) Uani 0.30 1 d PDU C 2
C59' C -0.059(2) 0.1210(6) -0.0917(7) 0.043(2) Uani 0.30 1 d PDU C 2
H59' H -0.0131 0.1244 -0.0527 0.052 Uiso 0.30 1 calc PR C 2
C60' C -0.0254(14) 0.0578(6) -0.1104(6) 0.046(2) Uani 0.30 1 d PDU C 2
H60' H 0.0480 0.0193 -0.0862 0.055 Uiso 0.30 1 calc PR C 2
C61' C -0.1004(12) 0.0504(5) -0.1655(5) 0.048(2) Uani 0.30 1 d PDU C 2
H61' H -0.0747 0.0072 -0.1793 0.057 Uiso 0.30 1 calc PR C 2
C62' C -0.2102(13) 0.1044(5) -0.1997(5) 0.0445(19) Uani 0.30 1 d PDU C 2
H62' H -0.2661 0.0967 -0.2351 0.053 Uiso 0.30 1 calc PR C 2
C63' C -0.2423(18) 0.1726(5) -0.1831(6) 0.0505(18) Uani 0.30 1 d PDU C 2
C64' C -0.3576(13) 0.2304(5) -0.2165(6) 0.0524(18) Uani 0.30 1 d PDU C 2
C65' C -0.3629(16) 0.2976(5) -0.2033(6) 0.051(2) Uani 0.30 1 d PDU C 2
H65' H -0.4259 0.3386 -0.2299 0.061 Uiso 0.30 1 calc PR C 2
C66' C -0.276(2) 0.3068(6) -0.1509(7) 0.049(2) Uani 0.30 1 d PDU C 2
H66' H -0.2810 0.3539 -0.1427 0.058 Uiso 0.30 1 calc PR C 2
C67' C -0.4807(11) 0.2148(5) -0.2616(5) 0.0630(17) Uani 0.30 1 d PDU C 2
H67C H -0.4127 0.2177 -0.3046 0.076 Uiso 0.30 1 calc PR C 2
H67D H -0.5243 0.1628 -0.2418 0.076 Uiso 0.30 1 calc PR C 2
C68' C -0.6340(10) 0.2653(5) -0.2744(5) 0.0700(17) Uani 0.30 1 d PDU C 2
H68C H -0.5918 0.3166 -0.2985 0.084 Uiso 0.30 1 calc PR C 2
H68D H -0.6967 0.2663 -0.2313 0.084 Uiso 0.30 1 calc PR C 2
C69' C -0.7637(11) 0.2424(6) -0.3148(5) 0.0698(19) Uani 0.30 1 d PDU C 2
H69C H -0.6984 0.2333 -0.3545 0.084 Uiso 0.30 1 calc PR C 2
H69D H -0.8223 0.1951 -0.2877 0.084 Uiso 0.30 1 calc PR C 2
C70' C -0.9019(15) 0.3023(7) -0.3364(7) 0.076(2) Uani 0.30 1 d PDU C 2
H70C H -0.8432 0.3496 -0.3632 0.091 Uiso 0.30 1 calc PR C 2
H70D H -0.9678 0.3110 -0.2966 0.091 Uiso 0.30 1 calc PR C 2
C71' C -1.0301(19) 0.2800(8) -0.3771(10) 0.080(3) Uani 0.30 1 d PDU C 2
H71C H -1.0929 0.2339 -0.3496 0.096 Uiso 0.30 1 calc PR C 2
H71D H -0.9637 0.2690 -0.4157 0.096 Uiso 0.30 1 calc PR C 2
C72' C -1.1647(19) 0.3420(9) -0.4015(9) 0.088(3) Uani 0.30 1 d PDU C 2
H72C H -1.2331 0.3521 -0.3628 0.105 Uiso 0.30 1 calc PR C 2
H72D H -1.1017 0.3884 -0.4280 0.105 Uiso 0.30 1 calc PR C 2
C73' C -1.290(2) 0.3209(9) -0.4434(10) 0.089(3) Uani 0.30 1 d PDU C 2
H73C H -1.3491 0.2735 -0.4171 0.107 Uiso 0.30 1 calc PR C 2
H73D H -1.2209 0.3120 -0.4825 0.107 Uiso 0.30 1 calc PR C 2
C74' C -1.429(2) 0.3803(9) -0.4669(10) 0.095(3) Uani 0.30 1 d PDU C 2
H74C H -1.4953 0.3909 -0.4281 0.113 Uiso 0.30 1 calc PR C 2
H74D H -1.3707 0.4271 -0.4952 0.113 Uiso 0.30 1 calc PR C 2
C75' C -1.556(2) 0.3552(9) -0.5060(11) 0.095(3) Uani 0.30 1 d PDU C 2
H75C H -1.4889 0.3456 -0.5452 0.115 Uiso 0.30 1 calc PR C 2
H75D H -1.6106 0.3075 -0.4779 0.115 Uiso 0.30 1 calc PR C 2
C76' C -1.700(2) 0.4116(9) -0.5292(11) 0.096(3) Uani 0.30 1 d PDU C 2
H76C H -1.6467 0.4579 -0.5607 0.116 Uiso 0.30 1 calc PR C 2
H76D H -1.7612 0.4245 -0.4906 0.116 Uiso 0.30 1 calc PR C 2
C77' C -1.834(2) 0.3814(9) -0.5631(11) 0.096(4) Uani 0.30 1 d PDU C 2
H77C H -1.9056 0.3421 -0.5294 0.115 Uiso 0.30 1 calc PR C 2
H77D H -1.7706 0.3585 -0.5953 0.115 Uiso 0.30 1 calc PR C 2
C78' C -1.954(2) 0.4439(12) -0.5989(11) 0.097(5) Uani 0.30 1 d PDU C 2
H78D H -2.0105 0.4687 -0.5675 0.146 Uiso 0.30 1 calc PR C 2
H78E H -2.0450 0.4228 -0.6174 0.146 Uiso 0.30 1 calc PR C 2
H78F H -1.8840 0.4804 -0.6350 0.146 Uiso 0.30 1 calc PR C 2

loop_
_atom_site_aniso_label
_atom_site_aniso_U_11
_atom_site_aniso_U_22
_atom_site_aniso_U_33
_atom_site_aniso_U_23
_atom_site_aniso_U_13
_atom_site_aniso_U_12
C1 0.0225(7) 0.0217(7) 0.0251(8) -0.0084(6) -0.0022(6) 0.0025(5)
C2 0.0217(7) 0.0212(7) 0.0281(8) -0.0084(6) -0.0014(6) 0.0017(5)
C3 0.0215(7) 0.0222(7) 0.0331(9) -0.0075(6) 0.0010(6) 0.0018(6)
C4 0.0341(9) 0.0294(8) 0.0348(10) -0.0045(7) -0.0023(7) -0.0034(7)
C5 0.0353(9) 0.0357(9) 0.0370(10) -0.0007(8) -0.0017(8) -0.0007(7)
C6 0.0334(9) 0.0259(8) 0.0477(12) 0.0019(8) 0.0020(8) -0.0006(7)
C7 0.0292(8) 0.0253(8) 0.0498(12) -0.0082(8) 0.0017(8) -0.0022(6)
C8 0.0216(7) 0.0236(7) 0.0404(10) -0.0112(7) 0.0030(6) 0.0023(6)
C9 0.0214(7) 0.0276(8) 0.0405(10) -0.0174(7) 0.0038(6) 0.0002(6)
C10 0.0319(9) 0.0309(8) 0.0462(11) -0.0168(8) 0.0070(8) -0.0077(7)
C11 0.0262(8) 0.0474(10) 0.0493(11) -0.0263(9) -0.0002(8) -0.0078(7)
C12 0.0217(8) 0.0446(10) 0.0429(10) -0.0216(8) -0.0016(7) -0.0008(7)
C13 0.0215(7) 0.0338(8) 0.0382(10) -0.0165(7) -0.0007(6) 0.0017(6)
C14 0.0204(7) 0.0269(7) 0.0358(9) -0.0163(7) 0.0013(6) 0.0003(6)
C15 0.0207(7) 0.0216(7) 0.0337(9) -0.0119(6) -0.0028(6) 0.0017(5)
C16 0.0222(7) 0.0223(7) 0.0292(8) -0.0101(6) -0.0051(6) 0.0022(5)
C17 0.0236(7) 0.0227(7) 0.0270(8) -0.0098(6) -0.0040(6) 0.0007(6)
C18 0.0300(8) 0.0281(8) 0.0241(8) -0.0066(6) -0.0046(6) -0.0043(6)
C19 0.0241(7) 0.0233(7) 0.0253(8) -0.0067(6) -0.0020(6) -0.0003(6)
C20 0.0258(7) 0.0253(7) 0.0247(8) -0.0059(6) -0.0026(6) 0.0007(6)
C21 0.0322(8) 0.0344(9) 0.0300(9) -0.0059(7) -0.0054(7) -0.0025(7)
C22 0.0433(10) 0.0460(10) 0.0250(9) -0.0031(8) -0.0087(7) -0.0037(8)
C23 0.0463(11) 0.0477(11) 0.0264(9) 0.0007(8) 0.0010(8) -0.0107(9)
C24 0.0380(9) 0.0355(9) 0.0326(10) -0.0030(8) 0.0000(7) -0.0102(7)
C25 0.0285(8) 0.0256(8) 0.0274(8) -0.0060(7) -0.0016(6) -0.0009(6)
C26 0.0252(7) 0.0229(7) 0.0281(8) -0.0077(6) -0.0014(6) -0.0011(6)
C27 0.0303(8) 0.0289(8) 0.0335(9) -0.0067(7) 0.0011(7) -0.0067(6)
C28 0.0244(8) 0.0323(8) 0.0425(10) -0.0110(8) -0.0035(7) -0.0061(6)
C29 0.0285(8) 0.0304(8) 0.0359(9) -0.0083(7) -0.0103(7) -0.0013(6)
C30 0.0269(8) 0.0241(7) 0.0287(8) -0.0048(6) -0.0034(6) -0.0031(6)
C31 0.0233(7) 0.0206(7) 0.0268(8) -0.0074(6) -0.0029(6) -0.0003(5)
C32 0.0231(7) 0.0194(7) 0.0244(8) -0.0071(6) -0.0017(6) -0.0005(5)
C33 0.0252(7) 0.0247(7) 0.0269(8) -0.0092(6) -0.0023(6) -0.0029(6)
C34 0.0210(7) 0.0210(7) 0.0262(8) -0.0090(6) -0.0036(6) 0.0013(5)
C35 0.0176(13) 0.0212(17) 0.0212(14) -0.0057(12) 0.0003(11) -0.0035(10)
C36 0.0196(14) 0.0205(15) 0.0225(13) -0.0030(11) 0.0018(9) -0.0035(9)
C37 0.0214(13) 0.0232(12) 0.0275(13) -0.0066(10) -0.0004(10) -0.0017(10)
C38 0.0214(12) 0.0263(11) 0.0339(14) -0.0088(10) 0.0000(11) 0.0010(10)
C39 0.0233(14) 0.0305(13) 0.0307(14) -0.0135(12) 0.0030(11) 0.0015(10)
C40 0.0243(12) 0.0277(13) 0.0234(12) -0.0074(11) 0.0008(9) -0.0019(9)
C41 0.0206(11) 0.0223(13) 0.0214(11) -0.0056(10) 0.0024(8) -0.0035(9)
C42 0.0203(10) 0.0197(10) 0.0243(11) -0.0017(10) -0.0015(8) -0.0018(8)
C43 0.0210(10) 0.0197(10) 0.0287(12) -0.0039(10) -0.0015(8) 0.0002(9)
C44 0.0208(12) 0.0208(13) 0.0256(12) -0.0059(10) -0.0014(9) 0.0004(10)
C45 0.0240(10) 0.0265(11) 0.0249(11) -0.0025(9) -0.0033(8) -0.0023(8)
C46 0.0244(10) 0.0267(11) 0.0260(11) -0.0033(9) -0.0039(8) -0.0022(8)
C47 0.0277(11) 0.0295(12) 0.0274(12) -0.0084(11) -0.0036(9) -0.0023(10)
C48 0.0303(14) 0.0305(15) 0.0247(12) -0.0098(12) -0.0058(10) -0.0007(10)
C49 0.0321(15) 0.0314(17) 0.0236(13) -0.0095(12) -0.0041(11) -0.0015(11)
C50 0.0315(16) 0.0322(15) 0.0263(13) -0.0115(11) -0.0035(12) -0.0044(13)
C51 0.0353(18) 0.0306(16) 0.0286(15) -0.0122(13) -0.0059(13) -0.0007(13)
C52 0.0389(19) 0.0286(15) 0.0287(15) -0.0142(12) -0.0063(14) -0.0016(14)
C53 0.0427(19) 0.0323(18) 0.0273(17) -0.0151(15) -0.0083(13) 0.0029(14)
C54 0.044(2) 0.0286(18) 0.0275(15) -0.0111(13) -0.0072(15) 0.0016(15)
C55 0.043(2) 0.038(2) 0.0287(19) -0.0129(18) -0.0076(14) 0.0034(16)
C56 0.055(3) 0.042(3) 0.041(2) -0.0131(19) -0.012(2) 0.007(2)
C35' 0.028(3) 0.031(4) 0.026(3) -0.006(3) 0.001(3) 0.003(3)
C36' 0.034(3) 0.029(3) 0.021(3) -0.011(2) 0.001(2) 0.002(2)
C37' 0.040(4) 0.031(3) 0.028(3) -0.008(2) -0.001(3) 0.011(3)
C38' 0.049(3) 0.038(3) 0.034(3) -0.011(2) -0.003(3) 0.013(3)
C39' 0.051(4) 0.036(3) 0.032(3) -0.013(2) 0.000(3) 0.010(3)
C40' 0.042(3) 0.033(3) 0.027(3) -0.012(2) -0.003(3) 0.006(2)
C41' 0.034(3) 0.031(3) 0.028(2) -0.008(2) 0.0027(19) 0.001(2)
C42' 0.031(2) 0.033(2) 0.026(2) -0.010(2) 0.0026(16) -0.002(2)
C43' 0.027(2) 0.032(3) 0.032(3) -0.010(2) -0.0010(19) 0.003(2)
C44' 0.027(3) 0.032(3) 0.030(3) -0.015(2) 0.005(2) 0.000(2)
C45' 0.045(3) 0.042(3) 0.030(2) -0.012(2) -0.0047(19) -0.004(2)
C46' 0.049(3) 0.044(3) 0.032(3) -0.014(2) -0.007(2) -0.002(2)
C47' 0.047(3) 0.041(3) 0.032(3) -0.013(3) -0.007(2) -0.003(3)
C48' 0.051(3) 0.043(4) 0.035(3) -0.008(3) -0.009(3) -0.003(3)
C49' 0.055(4) 0.037(4) 0.034(3) -0.014(3) -0.008(3) -0.005(3)
C50' 0.056(5) 0.035(3) 0.037(3) -0.011(3) -0.009(3) -0.004(3)
C51' 0.057(5) 0.034(4) 0.031(3) -0.013(3) -0.006(3) -0.006(4)
C52' 0.056(5) 0.034(3) 0.033(4) -0.006(3) -0.002(3) -0.001(4)
C53' 0.058(5) 0.033(4) 0.033(4) -0.010(3) -0.002(3) -0.001(4)
C54' 0.058(5) 0.030(4) 0.036(4) -0.006(3) 0.004(3) 0.004(4)
C55' 0.060(6) 0.035(4) 0.033(5) -0.011(4) 0.001(4) 0.008(4)
C56' 0.061(7) 0.045(6) 0.043(6) 0.006(5) 0.006(5) 0.015(5)
C57 0.0171(15) 0.0237(12) 0.0197(12) -0.0096(10) -0.0022(11) -0.0035(11)
C58 0.0151(14) 0.0244(11) 0.0257(13) -0.0098(10) 0.0022(9) -0.0034(9)
C59 0.0179(15) 0.0252(12) 0.0309(15) -0.0106(11) 0.0002(11) -0.0024(10)
C60 0.0207(16) 0.0246(11) 0.0371(17) -0.0132(11) 0.0022(11) -0.0012(10)
C61 0.0254(16) 0.0300(13) 0.0346(16) -0.0185(12) 0.0052(12) -0.0037(11)
C62 0.0224(15) 0.0343(14) 0.0282(14) -0.0168(11) 0.0036(10) -0.0054(10)
C63 0.0155(12) 0.0301(12) 0.0257(12) -0.0142(10) 0.0026(9) -0.0046(10)
C64 0.0193(10) 0.0335(13) 0.0203(11) -0.0117(10) -0.0003(8) -0.0026(10)
C65 0.0241(14) 0.0287(12) 0.0248(12) -0.0097(10) -0.0061(10) -0.0003(11)
C66 0.0234(16) 0.0257(12) 0.0224(12) -0.0087(10) -0.0065(11) 0.0006(11)
C67 0.0208(10) 0.0352(12) 0.0211(11) -0.0120(10) -0.0017(8) -0.0038(9)
C68 0.0209(9) 0.0237(10) 0.0191(10) -0.0032(8) -0.0027(7) -0.0040(8)
C69 0.0225(10) 0.0269(11) 0.0282(12) -0.0075(9) -0.0051(9) -0.0041(8)
C70 0.0218(11) 0.0293(12) 0.0313(13) -0.0126(11) -0.0055(9) -0.0023(9)
C71 0.0239(12) 0.0282(12) 0.0266(13) -0.0096(11) -0.0025(9) -0.0039(9)
C72 0.0293(13) 0.0258(11) 0.0257(12) -0.0100(10) -0.0022(10) -0.0023(9)
C73 0.0281(12) 0.0234(11) 0.0238(12) -0.0073(10) -0.0032(9) 0.0011(9)
C74 0.0319(13) 0.0219(11) 0.0257(12) -0.0070(10) -0.0018(10) 0.0005(9)
C75 0.0335(13) 0.0225(11) 0.0246(13) -0.0077(10) -0.0030(10) 0.0024(10)
C76 0.0360(13) 0.0238(11) 0.0233(13) -0.0072(10) -0.0017(10) 0.0030(10)
C77 0.0304(14) 0.0286(13) 0.0233(13) -0.0036(11) 0.0006(10) -0.0001(11)
C78 0.0418(18) 0.0431(19) 0.0340(18) -0.0021(16) -0.0101(15) 0.0033(15)
C57' 0.024(4) 0.062(4) 0.069(5) -0.036(4) -0.006(4) 0.005(4)
C58' 0.026(3) 0.062(4) 0.063(4) -0.039(3) -0.004(3) 0.001(3)
C59' 0.025(3) 0.056(4) 0.060(4) -0.035(3) 0.000(3) -0.001(3)
C60' 0.029(4) 0.058(3) 0.059(4) -0.030(3) 0.000(3) -0.004(3)
C61' 0.035(4) 0.057(4) 0.060(4) -0.032(3) -0.001(3) -0.003(3)
C62' 0.033(4) 0.059(4) 0.055(4) -0.038(3) -0.006(3) -0.003(3)
C63' 0.034(3) 0.064(4) 0.064(4) -0.037(3) -0.003(2) 0.006(3)
C64' 0.041(3) 0.065(4) 0.069(4) -0.045(3) -0.011(2) 0.003(3)
C65' 0.033(3) 0.062(4) 0.072(4) -0.039(4) -0.016(3) 0.006(3)
C66' 0.030(4) 0.058(4) 0.074(5) -0.043(4) -0.008(3) 0.003(3)
C67' 0.055(3) 0.079(4) 0.074(4) -0.048(3) -0.019(3) 0.003(3)
C68' 0.058(3) 0.095(4) 0.079(4) -0.054(3) -0.020(3) 0.006(3)
C69' 0.057(3) 0.097(5) 0.077(4) -0.055(4) -0.018(3) 0.004(3)
C70' 0.062(4) 0.103(5) 0.079(5) -0.052(4) -0.016(3) 0.006(4)
C71' 0.070(4) 0.106(6) 0.082(5) -0.053(4) -0.019(4) -0.001(4)
C72' 0.078(5) 0.108(6) 0.088(5) -0.044(5) -0.016(4) 0.003(4)
C73' 0.083(5) 0.109(6) 0.087(6) -0.045(5) -0.016(4) 0.002(4)
C74' 0.089(5) 0.112(6) 0.089(6) -0.040(5) -0.013(4) 0.007(5)
C75' 0.091(6) 0.114(6) 0.089(6) -0.042(5) -0.014(4) 0.006(5)
C76' 0.092(6) 0.115(7) 0.089(7) -0.042(6) -0.010(5) 0.010(5)
C77' 0.090(7) 0.117(7) 0.088(7) -0.045(6) -0.008(5) 0.010(6)
C78' 0.095(8) 0.129(10) 0.086(9) -0.063(7) -0.007(6) 0.026(7)

loop_
_atom_type_symbol
_atom_type_description
_atom_type_scat_dispersion_real
_atom_type_scat_dispersion_imag
_atom_type_scat_source
C C 0.0033 0.0016 'International Tables Vol C Tables 4.2.6.8 and 6.1.1.4'
H H 0.0000 0.0000 'International Tables Vol C Tables 4.2.6.8 and 6.1.1.4'

loop_
_geom_angle_atom_site_label_1
_geom_angle_atom_site_label_2
_geom_angle_atom_site_label_3
_geom_angle
_geom_angle_site_symmetry_1
_geom_angle_site_symmetry_3
C34 C1 C2 120.47(14) . .
C34 C1 C35 116.6(4) . .
C2 C1 C35 122.8(4) . .
C34 C1 C35' 112.8(10) . .
C2 C1 C35' 126.7(10) . .
C35 C1 C35' 6.5(8) . .
C1 C2 C15 118.43(14) . .
C1 C2 C3 123.36(14) . .
C15 C2 C3 117.92(13) . .
C4 C3 C8 116.72(15) . .
C4 C3 C2 124.40(14) . .
C8 C3 C2 118.85(15) . .
C5 C4 C3 122.64(16) . .
C4 C5 C6 119.50(19) . .
C7 C6 C5 119.31(17) . .
C6 C7 C8 122.10(16) . .
C7 C8 C3 118.95(17) . .
C7 C8 C9 120.63(15) . .
C3 C8 C9 119.82(14) . .
C14 C9 C10 118.40(16) . .
C14 C9 C8 119.06(14) . .
C10 C9 C8 121.98(16) . .
C11 C10 C9 121.34(17) . .
C10 C11 C12 119.86(16) . .
C13 C12 C11 119.90(17) . .
C12 C13 C14 121.20(16) . .
C9 C14 C13 118.40(14) . .
C9 C14 C15 119.13(15) . .
C13 C14 C15 122.46(15) . .
C16 C15 C2 120.16(13) . .
C16 C15 C14 120.74(14) . .
C2 C15 C14 119.00(14) . .
C15 C16 C17 120.24(14) . .
C15 C16 C57' 119.7(8) . .
C17 C16 C57' 119.9(9) . .
C15 C16 C57 121.4(3) . .
C17 C16 C57 118.2(3) . .
C57' C16 C57 2.4(6) . .
C34 C17 C16 119.84(14) . .
C34 C17 C18 120.69(13) . .
C16 C17 C18 119.45(14) . .
C19 C18 C17 118.88(14) . .
C32 C19 C20 120.65(13) . .
C32 C19 C18 121.07(14) . .
C20 C19 C18 118.27(14) . .
C21 C20 C25 118.57(15) . .
C21 C20 C19 121.47(14) . .
C25 C20 C19 119.96(14) . .
C22 C21 C20 121.40(16) . .
C21 C22 C23 119.84(17) . .
C24 C23 C22 120.28(17) . .
C23 C24 C25 121.52(16) . .
C24 C25 C20 118.38(16) . .
C24 C25 C26 122.05(14) . .
C20 C25 C26 119.54(14) . .
C27 C26 C31 118.56(15) . .
C27 C26 C25 121.63(15) . .
C31 C26 C25 119.77(13) . .
C28 C27 C26 121.40(16) . .
C27 C28 C29 120.18(15) . .
C30 C29 C28 119.95(16) . .
C29 C30 C31 121.26(15) . .
C30 C31 C26 118.64(13) . .
C30 C31 C32 121.55(14) . .
C26 C31 C32 119.81(14) . .
C19 C32 C31 120.14(14) . .
C19 C32 C33 120.73(13) . .
C31 C32 C33 119.12(13) . .
C32 C33 C34 118.90(14) . .
C17 C34 C1 120.38(13) . .
C17 C34 C33 119.69(14) . .
C1 C34 C33 119.75(14) . .
C44 C35 C36 119.3(2) . .
C44 C35 C1 119.9(2) . .
C36 C35 C1 120.8(2) . .
C37 C36 C35 121.2(2) . .
C37 C36 C41 119.2(2) . .
C35 C36 C41 119.6(2) . .
C38 C37 C36 121.2(3) . .
C37 C38 C39 119.5(2) . .
C40 C39 C38 120.9(2) . .
C39 C40 C41 121.4(2) . .
C40 C41 C42 122.7(2) . .
C40 C41 C36 117.8(2) . .
C42 C41 C36 119.6(2) . .
C43 C42 C41 118.6(2) . .
C43 C42 C45 120.8(2) . .
C41 C42 C45 120.6(2) . .
C42 C43 C44 122.0(2) . .
C35 C44 C43 120.9(2) . .
C42 C45 C46 112.58(19) . .
C47 C46 C45 113.75(19) . .
C46 C47 C48 114.5(2) . .
C49 C48 C47 112.0(2) . .
C50 C49 C48 114.6(3) . .
C49 C50 C51 112.3(3) . .
C52 C51 C50 115.4(3) . .
C51 C52 C53 112.9(3) . .
C54 C53 C52 115.5(3) . .
C53 C54 C55 113.3(3) . .
C54 C55 C56 114.4(4) . .
C44' C35' C36' 118.8(4) . .
C44' C35' C1 121.9(5) . .
C36' C35' C1 119.0(4) . .
C37' C36' C35' 120.7(4) . .
C37' C36' C41' 119.2(4) . .
C35' C36' C41' 120.0(4) . .
C38' C37' C36' 120.5(5) . .
C37' C38' C39' 120.2(5) . .
C40' C39' C38' 120.9(5) . .
C39' C40' C41' 121.2(5) . .
C40' C41' C42' 122.6(5) . .
C40' C41' C36' 118.0(4) . .
C42' C41' C36' 119.4(4) . .
C43' C42' C41' 118.4(4) . .
C43' C42' C45' 123.3(4) . .
C41' C42' C45' 118.2(4) . .
C42' C43' C44' 122.3(4) . .
C35' C44' C43' 120.9(4) . .
C46' C45' C42' 115.8(5) . .
C45' C46' C47' 111.7(5) . .
C48' C47' C46' 111.7(5) . .
C47' C48' C49' 112.8(6) . .
C50' C49' C48' 113.6(6) . .
C49' C50' C51' 114.4(7) . .
C52' C51' C50' 113.7(8) . .
C51' C52' C53' 113.6(8) . .
C52' C53' C54' 114.1(8) . .
C55' C54' C53' 112.8(8) . .
C54' C55' C56' 113.6(9) . .
C66 C57 C58 118.4(2) . .
C66 C57 C16 120.5(2) . .
C58 C57 C16 121.0(2) . .
C59 C58 C63 119.0(2) . .
C59 C58 C57 121.7(2) . .
C63 C58 C57 119.3(2) . .
C60 C59 C58 121.6(2) . .
C59 C60 C61 119.9(2) . .
C62 C61 C60 120.3(2) . .
C61 C62 C63 121.6(2) . .
C58 C63 C64 119.84(19) . .
C58 C63 C62 117.6(2) . .
C64 C63 C62 122.6(2) . .
C65 C64 C63 118.4(2) . .
C65 C64 C67 119.9(2) . .
C63 C64 C67 121.6(2) . .
C64 C65 C66 121.3(2) . .
C57 C66 C65 121.6(2) . .
C64 C67 C68 110.8(2) . .
C69 C68 C67 114.07(19) . .
C68 C69 C70 115.6(2) . .
C69 C70 C71 111.6(2) . .
C72 C71 C70 116.3(2) . .
C71 C72 C73 112.3(2) . .
C74 C73 C72 115.7(2) . .
C75 C74 C73 112.6(2) . .
C76 C75 C74 114.9(2) . .
C75 C76 C77 113.3(2) . .
C78 C77 C76 113.5(3) . .
C66' C57' C58' 119.4(5) . .
C66' C57' C16 123.0(6) . .
C58' C57' C16 117.4(6) . .
C59' C58' C63' 118.9(4) . .
C59' C58' C57' 121.8(5) . .
C63' C58' C57' 119.2(4) . .
C60' C59' C58' 121.7(5) . .
C59' C60' C61' 119.5(5) . .
C62' C61' C60' 120.9(5) . .
C61' C62' C63' 121.0(5) . .
C58' C63' C64' 119.0(4) . .
C58' C63' C62' 117.6(4) . .
C64' C63' C62' 123.4(5) . .
C65' C64' C63' 119.4(5) . .
C65' C64' C67' 120.9(6) . .
C63' C64' C67' 119.5(6) . .
C64' C65' C66' 120.7(5) . .
C57' C66' C65' 121.1(5) . .
C68' C67' C64' 115.4(6) . .
C67' C68' C69' 113.1(6) . .
C70' C69' C68' 111.1(6) . .
C69' C70' C71' 111.2(7) . .
C70' C71' C72' 111.2(8) . .
C73' C72' C71' 111.4(8) . .
C72' C73' C74' 113.0(8) . .
C75' C74' C73' 111.1(8) . .
C76' C75' C74' 113.2(9) . .
C75' C76' C77' 111.5(9) . .
C76' C77' C78' 110.6(9) . .

loop_
_geom_bond_atom_site_label_1
_geom_bond_atom_site_label_2
_geom_bond_distance
_geom_bond_site_symmetry_2
C1 C34 1.414(2) .
C1 C2 1.414(2) .
C1 C35 1.489(3) .
C1 C35' 1.510(5) .
C2 C15 1.433(2) .
C2 C3 1.486(2) .
C3 C4 1.403(2) .
C3 C8 1.422(2) .
C4 C5 1.379(2) .
C5 C6 1.392(3) .
C6 C7 1.363(3) .
C7 C8 1.405(2) .
C8 C9 1.462(2) .
C9 C14 1.400(2) .
C9 C10 1.413(2) .
C10 C11 1.373(3) .
C11 C12 1.380(3) .
C12 C13 1.378(2) .
C13 C14 1.410(2) .
C14 C15 1.476(2) .
C15 C16 1.406(2) .
C16 C17 1.408(2) .
C16 C57' 1.471(7) .
C16 C57 1.503(3) .
C17 C34 1.400(2) .
C17 C18 1.468(2) .
C18 C19 1.457(2) .
C19 C32 1.382(2) .
C19 C20 1.454(2) .
C20 C21 1.412(2) .
C20 C25 1.415(2) .
C21 C22 1.375(2) .
C22 C23 1.387(3) .
C23 C24 1.368(3) .
C24 C25 1.413(2) .
C25 C26 1.454(2) .
C26 C27 1.412(2) .
C26 C31 1.418(2) .
C27 C28 1.368(2) .
C28 C29 1.393(2) .
C29 C30 1.377(2) .
C30 C31 1.408(2) .
C31 C32 1.4581(19) .
C32 C33 1.464(2) .
C33 C34 1.479(2) .
C35 C44 1.372(3) .
C35 C36 1.426(3) .
C36 C37 1.413(3) .
C36 C41 1.432(3) .
C37 C38 1.381(3) .
C38 C39 1.399(4) .
C39 C40 1.368(4) .
C40 C41 1.421(3) .
C41 C42 1.430(3) .
C42 C43 1.369(3) .
C42 C45 1.512(3) .
C43 C44 1.411(3) .
C45 C46 1.535(3) .
C46 C47 1.521(3) .
C47 C48 1.529(4) .
C48 C49 1.527(4) .
C49 C50 1.523(4) .
C50 C51 1.526(4) .
C51 C52 1.515(4) .
C52 C53 1.521(4) .
C53 C54 1.518(4) .
C54 C55 1.520(5) .
C55 C56 1.524(5) .
C35' C44' 1.372(4) .
C35' C36' 1.426(4) .
C36' C37' 1.413(5) .
C36' C41' 1.431(4) .
C37' C38' 1.380(4) .
C38' C39' 1.393(5) .
C39' C40' 1.362(5) .
C40' C41' 1.421(5) .
C41' C42' 1.429(5) .
C42' C43' 1.368(5) .
C42' C45' 1.516(6) .
C43' C44' 1.412(5) .
C45' C46' 1.498(6) .
C46' C47' 1.541(6) .
C47' C48' 1.512(7) .
C48' C49' 1.521(8) .
C49' C50' 1.503(7) .
C50' C51' 1.509(8) .
C51' C52' 1.505(8) .
C52' C53' 1.506(8) .
C53' C54' 1.508(8) .
C54' C55' 1.504(9) .
C55' C56' 1.507(9) .
C57 C66 1.372(3) .
C57 C58 1.431(2) .
C58 C59 1.414(3) .
C58 C63 1.427(3) .
C59 C60 1.370(3) .
C60 C61 1.402(4) .
C61 C62 1.367(4) .
C62 C63 1.432(3) .
C63 C64 1.431(3) .
C64 C65 1.373(3) .
C64 C67 1.517(3) .
C65 C66 1.407(3) .
C67 C68 1.553(3) .
C68 C69 1.525(3) .
C69 C70 1.527(3) .
C70 C71 1.537(3) .
C71 C72 1.521(3) .
C72 C73 1.531(3) .
C73 C74 1.528(3) .
C74 C75 1.525(3) .
C75 C76 1.521(3) .
C76 C77 1.527(4) .
C77 C78 1.524(4) .
C57' C66' 1.369(4) .
C57' C58' 1.428(4) .
C58' C59' 1.411(5) .
C58' C63' 1.427(4) .
C59' C60' 1.367(5) .
C60' C61' 1.399(5) .
C61' C62' 1.366(5) .
C62' C63' 1.433(4) .
C63' C64' 1.428(5) .
C64' C65' 1.371(5) .
C64' C67' 1.502(7) .
C65' C66' 1.408(5) .
C67' C68' 1.469(7) .
C68' C69' 1.525(7) .
C69' C70' 1.509(8) .
C70' C71' 1.516(9) .
C71' C72' 1.525(9) .
C72' C73' 1.507(9) .
C73' C74' 1.517(9) .
C74' C75' 1.509(9) .
C75' C76' 1.508(9) .
C76' C77' 1.521(9) .
C77' C78' 1.521(9) .

loop_
_geom_torsion_atom_site_label_1
_geom_torsion_atom_site_label_2
_geom_torsion_atom_site_label_3
_geom_torsion_atom_site_label_4
_geom_torsion
_geom_torsion_site_symmetry_1
_geom_torsion_site_symmetry_2
_geom_torsion_site_symmetry_3
_geom_torsion_site_symmetry_4
C34 C1 C2 C15 -1.3(2) . . . .
C35 C1 C2 C15 -177.72(17) . . . .
C35' C1 C2 C15 175.9(3) . . . .
C34 C1 C2 C3 172.44(13) . . . .
C35 C1 C2 C3 -4.0(2) . . . .
C35' C1 C2 C3 -10.4(4) . . . .
C1 C2 C3 C4 17.3(2) . . . .
C15 C2 C3 C4 -168.99(14) . . . .
C1 C2 C3 C8 -160.61(13) . . . .
C15 C2 C3 C8 13.1(2) . . . .
C8 C3 C4 C5 6.9(2) . . . .
C2 C3 C4 C5 -171.02(15) . . . .
C3 C4 C5 C6 0.9(3) . . . .
C4 C5 C6 C7 -5.9(3) . . . .
C5 C6 C7 C8 2.9(3) . . . .
C6 C7 C8 C3 5.0(2) . . . .
C6 C7 C8 C9 -166.12(15) . . . .
C4 C3 C8 C7 -9.6(2) . . . .
C2 C3 C8 C7 168.41(14) . . . .
C4 C3 C8 C9 161.59(14) . . . .
C2 C3 C8 C9 -20.4(2) . . . .
C7 C8 C9 C14 175.72(15) . . . .
C3 C8 C9 C14 4.7(2) . . . .
C7 C8 C9 C10 4.4(2) . . . .
C3 C8 C9 C10 -166.63(14) . . . .
C14 C9 C10 C11 -5.7(2) . . . .
C8 C9 C10 C11 165.64(15) . . . .
C9 C10 C11 C12 -2.3(3) . . . .
C10 C11 C12 C13 5.0(3) . . . .
C11 C12 C13 C14 0.3(3) . . . .
C10 C9 C14 C13 10.8(2) . . . .
C8 C9 C14 C13 -160.84(14) . . . .
C10 C9 C14 C15 -170.45(14) . . . .
C8 C9 C14 C15 17.9(2) . . . .
C12 C13 C14 C9 -8.3(2) . . . .
C12 C13 C14 C15 172.95(15) . . . .
C1 C2 C15 C16 6.8(2) . . . .
C3 C2 C15 C16 -167.25(13) . . . .
C1 C2 C15 C14 -176.88(12) . . . .
C3 C2 C15 C14 9.05(19) . . . .
C9 C14 C15 C16 151.31(14) . . . .
C13 C14 C15 C16 -30.0(2) . . . .
C9 C14 C15 C2 -25.0(2) . . . .
C13 C14 C15 C2 153.77(15) . . . .
C2 C15 C16 C17 -7.7(2) . . . .
C14 C15 C16 C17 176.03(13) . . . .
C2 C15 C16 C57' 166.5(6) . . . .
C14 C15 C16 C57' -9.7(6) . . . .
C2 C15 C16 C57 168.4(2) . . . .
C14 C15 C16 C57 -7.8(3) . . . .
C15 C16 C17 C34 3.0(2) . . . .
C57' C16 C17 C34 -171.3(5) . . . .
C57 C16 C17 C34 -173.3(2) . . . .
C15 C16 C17 C18 -178.51(14) . . . .
C57' C16 C17 C18 7.2(5) . . . .
C57 C16 C17 C18 5.2(3) . . . .
C34 C17 C18 C19 -0.8(2) . . . .
C16 C17 C18 C19 -179.23(13) . . . .
C17 C18 C19 C32 2.0(2) . . . .
C17 C18 C19 C20 -177.59(14) . . . .
C32 C19 C20 C21 179.34(14) . . . .
C18 C19 C20 C21 -1.1(2) . . . .
C32 C19 C20 C25 0.2(2) . . . .
C18 C19 C20 C25 179.77(14) . . . .
C25 C20 C21 C22 -0.2(2) . . . .
C19 C20 C21 C22 -179.34(16) . . . .
C20 C21 C22 C23 -0.8(3) . . . .
C21 C22 C23 C24 0.9(3) . . . .
C22 C23 C24 C25 0.1(3) . . . .
C23 C24 C25 C20 -1.1(3) . . . .
C23 C24 C25 C26 176.94(17) . . . .
C21 C20 C25 C24 1.1(2) . . . .
C19 C20 C25 C24 -179.74(15) . . . .
C21 C20 C25 C26 -176.93(14) . . . .
C19 C20 C25 C26 2.2(2) . . . .
C24 C25 C26 C27 -1.8(2) . . . .
C20 C25 C26 C27 176.17(14) . . . .
C24 C25 C26 C31 -179.44(15) . . . .
C20 C25 C26 C31 -1.5(2) . . . .
C31 C26 C27 C28 0.4(2) . . . .
C25 C26 C27 C28 -177.28(15) . . . .
C26 C27 C28 C29 -0.7(3) . . . .
C27 C28 C29 C30 0.9(3) . . . .
C28 C29 C30 C31 -0.8(2) . . . .
C29 C30 C31 C26 0.4(2) . . . .
C29 C30 C31 C32 179.52(14) . . . .
C27 C26 C31 C30 -0.2(2) . . . .
C25 C26 C31 C30 177.46(13) . . . .
C27 C26 C31 C32 -179.34(13) . . . .
C25 C26 C31 C32 -1.6(2) . . . .
C20 C19 C32 C31 -3.4(2) . . . .
C18 C19 C32 C31 177.11(13) . . . .
C20 C19 C32 C33 177.90(13) . . . .
C18 C19 C32 C33 -1.6(2) . . . .
C30 C31 C32 C19 -174.99(14) . . . .
C26 C31 C32 C19 4.1(2) . . . .
C30 C31 C32 C33 3.8(2) . . . .
C26 C31 C32 C33 -177.16(14) . . . .
C19 C32 C33 C34 0.1(2) . . . .
C31 C32 C33 C34 -178.61(13) . . . .
C16 C17 C34 C1 2.6(2) . . . .
C18 C17 C34 C1 -175.89(13) . . . .
C16 C17 C34 C33 177.78(13) . . . .
C18 C17 C34 C33 -0.7(2) . . . .
C2 C1 C34 C17 -3.4(2) . . . .
C35 C1 C34 C17 173.24(16) . . . .
C35' C1 C34 C17 179.1(3) . . . .
C2 C1 C34 C33 -178.59(13) . . . .
C35 C1 C34 C33 -1.9(2) . . . .
C35' C1 C34 C33 3.9(3) . . . .
C32 C33 C34 C17 1.0(2) . . . .
C32 C33 C34 C1 176.25(13) . . . .
C34 C1 C35 C44 -91.3(6) . . . .
C2 C1 C35 C44 85.3(6) . . . .
C35' C1 C35 C44 -146(10) . . . .
C34 C1 C35 C36 87.4(6) . . . .
C2 C1 C35 C36 -96.0(6) . . . .
C35' C1 C35 C36 32(8) . . . .
C44 C35 C36 C37 -179.0(6) . . . .
C1 C35 C36 C37 2.3(9) . . . .
C44 C35 C36 C41 -0.8(9) . . . .
C1 C35 C36 C41 -179.5(5) . . . .
C35 C36 C37 C38 179.7(5) . . . .
C41 C36 C37 C38 1.5(7) . . . .
C36 C37 C38 C39 -0.9(5) . . . .
C37 C38 C39 C40 -0.3(4) . . . .
C38 C39 C40 C41 0.9(4) . . . .
C39 C40 C41 C42 -179.4(3) . . . .
C39 C40 C41 C36 -0.3(4) . . . .
C37 C36 C41 C40 -0.9(6) . . . .
C35 C36 C41 C40 -179.1(5) . . . .
C37 C36 C41 C42 178.3(4) . . . .
C35 C36 C41 C42 0.1(7) . . . .
C40 C41 C42 C43 179.9(2) . . . .
C36 C41 C42 C43 0.8(4) . . . .
C40 C41 C42 C45 -2.8(4) . . . .
C36 C41 C42 C45 178.2(3) . . . .
C41 C42 C43 C44 -0.9(3) . . . .
C45 C42 C43 C44 -178.3(2) . . . .
C36 C35 C44 C43 0.7(8) . . . .
C1 C35 C44 C43 179.4(4) . . . .
C42 C43 C44 C35 0.1(5) . . . .
C43 C42 C45 C46 102.5(3) . . . .
C41 C42 C45 C46 -74.8(3) . . . .
C42 C45 C46 C47 171.5(2) . . . .
C45 C46 C47 C48 72.6(3) . . . .
C46 C47 C48 C49 169.7(3) . . . .
C47 C48 C49 C50 -176.2(3) . . . .
C48 C49 C50 C51 169.8(3) . . . .
C49 C50 C51 C52 -177.0(4) . . . .
C50 C51 C52 C53 178.4(4) . . . .
C51 C52 C53 C54 179.1(5) . . . .
C52 C53 C54 C55 178.1(5) . . . .
C53 C54 C55 C56 176.9(7) . . . .
C34 C1 C35' C44' -83.3(18) . . . .
C2 C1 C35' C44' 99.4(18) . . . .
C35 C1 C35' C44' 44(7) . . . .
C34 C1 C35' C36' 91.4(18) . . . .
C2 C1 C35' C36' -85.9(18) . . . .
C35 C1 C35' C36' -141(11) . . . .
C44' C35' C36' C37' -179.5(16) . . . .
C1 C35' C36' C37' 6(3) . . . .
C44' C35' C36' C41' -3(3) . . . .
C1 C35' C36' C41' -177.6(14) . . . .
C35' C36' C37' C38' -179.8(15) . . . .
C41' C36' C37' C38' 3.5(19) . . . .
C36' C37' C38' C39' -2.9(16) . . . .
C37' C38' C39' C40' 1.5(13) . . . .
C38' C39' C40' C41' -0.6(13) . . . .
C39' C40' C41' C42' 179.7(8) . . . .
C39' C40' C41' C36' 1.2(14) . . . .
C37' C36' C41' C40' -2.6(18) . . . .
C35' C36' C41' C40' -179.3(15) . . . .
C37' C36' C41' C42' 178.9(11) . . . .
C35' C36' C41' C42' 2(2) . . . .
C40' C41' C42' C43' 179.8(7) . . . .
C36' C41' C42' C43' -1.8(13) . . . .
C40' C41' C42' C45' -1.3(11) . . . .
C36' C41' C42' C45' 177.2(9) . . . .
C41' C42' C43' C44' 2.1(10) . . . .
C45' C42' C43' C44' -176.8(6) . . . .
C36' C35' C44' C43' 3(2) . . . .
C1 C35' C44' C43' 177.8(13) . . . .
C42' C43' C44' C35' -2.9(15) . . . .
C43' C42' C45' C46' -2.6(9) . . . .
C41' C42' C45' C46' 178.5(6) . . . .
C42' C45' C46' C47' 176.6(6) . . . .
C45' C46' C47' C48' 177.4(6) . . . .
C46' C47' C48' C49' 175.2(8) . . . .
C47' C48' C49' C50' 177.0(9) . . . .
C48' C49' C50' C51' 176.4(10) . . . .
C49' C50' C51' C52' 179.1(12) . . . .
C50' C51' C52' C53' 178.5(13) . . . .
C51' C52' C53' C54' -179.3(14) . . . .
C52' C53' C54' C55' 178.2(14) . . . .
C53' C54' C55' C56' 179.7(18) . . . .
C15 C16 C57 C66 114.4(5) . . . .
C17 C16 C57 C66 -69.3(6) . . . .
C57' C16 C57 C66 158(26) . . . .
C15 C16 C57 C58 -62.8(6) . . . .
C17 C16 C57 C58 113.4(5) . . . .
C57' C16 C57 C58 -20(25) . . . .
C66 C57 C58 C59 170.1(6) . . . .
C16 C57 C58 C59 -12.5(9) . . . .
C66 C57 C58 C63 -9.6(8) . . . .
C16 C57 C58 C63 167.7(4) . . . .
C63 C58 C59 C60 1.0(8) . . . .
C57 C58 C59 C60 -178.7(5) . . . .
C58 C59 C60 C61 -1.8(7) . . . .
C59 C60 C61 C62 0.5(5) . . . .
C60 C61 C62 C63 1.6(5) . . . .
C59 C58 C63 C64 -178.3(4) . . . .
C57 C58 C63 C64 1.4(7) . . . .
C59 C58 C63 C62 0.9(6) . . . .
C57 C58 C63 C62 -179.3(5) . . . .
C61 C62 C63 C58 -2.2(5) . . . .
C61 C62 C63 C64 177.0(3) . . . .
C58 C63 C64 C65 7.5(5) . . . .
C62 C63 C64 C65 -171.7(3) . . . .
C58 C63 C64 C67 -167.3(4) . . . .
C62 C63 C64 C67 13.5(5) . . . .
C63 C64 C65 C66 -8.5(5) . . . .
C67 C64 C65 C66 166.5(3) . . . .
C58 C57 C66 C65 9.0(8) . . . .
C16 C57 C66 C65 -168.3(4) . . . .
C64 C65 C66 C57 0.1(7) . . . .
C65 C64 C67 C68 -97.2(3) . . . .
C63 C64 C67 C68 77.6(3) . . . .
C64 C67 C68 C69 -179.5(2) . . . .
C67 C68 C69 C70 -75.9(3) . . . .
C68 C69 C70 C71 178.8(3) . . . .
C69 C70 C71 C72 171.6(3) . . . .
C70 C71 C72 C73 -176.7(3) . . . .
C71 C72 C73 C74 171.5(3) . . . .
C72 C73 C74 C75 -172.8(3) . . . .
C73 C74 C75 C76 -179.0(3) . . . .
C74 C75 C76 C77 -176.7(4) . . . .
C75 C76 C77 C78 -177.9(4) . . . .
C15 C16 C57' C66' 108.6(17) . . . .
C17 C16 C57' C66' -77(2) . . . .
C57 C16 C57' C66' -29(24) . . . .
C15 C16 C57' C58' -65.1(19) . . . .
C17 C16 C57' C58' 109.2(16) . . . .
C57 C16 C57' C58' 157(27) . . . .
C66' C57' C58' C59' 177.0(18) . . . .
C16 C57' C58' C59' -9(3) . . . .
C66' C57' C58' C63' -6(3) . . . .
C16 C57' C58' C63' 167.9(15) . . . .
C63' C58' C59' C60' 7(3) . . . .
C57' C58' C59' C60' -176.4(18) . . . .
C58' C59' C60' C61' -4(2) . . . .
C59' C60' C61' C62' -1.8(17) . . . .
C60' C61' C62' C63' 4.3(17) . . . .
C59' C58' C63' C64' 173.8(15) . . . .
C57' C58' C63' C64' -3(3) . . . .
C59' C58' C63' C62' -4(2) . . . .
C57' C58' C63' C62' 178.9(17) . . . .
C61' C62' C63' C58' -1(2) . . . .
C61' C62' C63' C64' -179.0(13) . . . .
C58' C63' C64' C65' 11(2) . . . .
C62' C63' C64' C65' -171.5(13) . . . .
C58' C63' C64' C67' -164.8(14) . . . .
C62' C63' C64' C67' 13(2) . . . .
C63' C64' C65' C66' -9(2) . . . .
C67' C64' C65' C66' 166.3(13) . . . .
C58' C57' C66' C65' 8(3) . . . .
C16 C57' C66' C65' -165.7(15) . . . .
C64' C65' C66' C57' 0(2) . . . .
C65' C64' C67' C68' -16.5(17) . . . .
C63' C64' C67' C68' 158.9(12) . . . .
C64' C67' C68' C69' -174.4(10) . . . .
C67' C68' C69' C70' -170.5(11) . . . .
C68' C69' C70' C71' 179.5(13) . . . .
C69' C70' C71' C72' -177.4(15) . . . .
C70' C71' C72' C73' 178.6(16) . . . .
C71' C72' C73' C74' 178.3(17) . . . .
C72' C73' C74' C75' -177.4(18) . . . .
C73' C74' C75' C76' 178.6(19) . . . .
C74' C75' C76' C77' -175(2) . . . .
C75' C76' C77' C78' -168(2) . . . .
